data_7201496
loop_
_publ_author_name
'Fu, Xiao-Fei'
'Yue, Yan-Feng'
'Guo, Rui'
'Li, Le-Le'
'Sun, Wei'
'Fang, Chen-Jie'
'Xu, Chun-Hu'
'Yan, Chun-Hua'

_publ_section_title
;
 An enhanced fluorescence in a tunable face-to-face \p&#x22EF;\p
 stacking assembly directed by the H-bonding
;
_journal_issue 11
_journal_name_full CrystEngComm
_journal_page_first 2268
_journal_paper_doi 10.1039/b910263a
_journal_volume 11
_journal_year 2009
_space_group_IT_number 1
_symmetry_cell_setting triclinic
_symmetry_Int_Tables_number 1
_symmetry_space_group_name_Hall 'P 1'
_symmetry_space_group_name_H-M 'P 1'
_audit_creation_date 2008-03-16
_audit_creation_method 'Materials Studio'
_cell_angle_alpha 112.8537
_cell_angle_beta 112.8235
_cell_angle_gamma 103.4166
_cell_length_a 16.8046
_cell_length_b 16.7764
_cell_length_c 16.8139
_cell_volume 3594.273
_cod_data_source_file ZIF-6.cif
_cod_data_source_block ZIF-6
_cod_original_sg_symbol_H-M P1
_cod_database_code 7201496

loop_
_symmetry_equiv_pos_as_xyz
x,y,z

loop_
_atom_site_label
_atom_site_type_symbol
_atom_site_fract_x
_atom_site_fract_y
_atom_site_fract_z
_atom_site_U_iso_or_equiv
_atom_site_adp_type
_atom_site_occupancy
C1 C 0.50739 0.25415 0.71028 0.00000 Uiso 1.00
H2 H 0.51739 0.23651 0.64723 0.00000 Uiso 1.00
C3 C 0.33608 0.32237 0.55262 0.00000 Uiso 1.00
H4 H 0.34077 0.26360 0.56257 0.00000 Uiso 1.00
N5 N 0.51483 0.34395 0.76758 0.00000 Uiso 1.00
N6 N 0.41078 0.41520 0.62003 0.00000 Uiso 1.00
C7 C 0.04933 0.80345 0.78435 0.00000 Uiso 1.00
H8 H 0.09641 0.87869 0.84323 0.00000 Uiso 1.00
C9 C 0.26496 0.77866 0.93209 0.00000 Uiso 1.00
H10 H 0.19581 0.77385 0.92016 0.00000 Uiso 1.00
N11 N 0.07706 0.74888 0.72478 0.00000 Uiso 1.00
N12 N 0.29309 0.78709 0.86758 0.00000 Uiso 1.00
C13 C 0.26340 0.05138 0.74946 0.00000 Uiso 1.00
H14 H 0.24998 0.09945 0.72415 0.00000 Uiso 1.00
C15 C 0.33174 0.27099 0.99115 0.00000 Uiso 1.00
H16 H 0.27373 0.20105 0.92707 0.00000 Uiso 1.00
N17 N 0.35174 0.08005 0.83175 0.00000 Uiso 1.00
N18 N 0.42461 0.29883 0.01073 0.00000 Uiso 1.00
C19 C 0.79682 0.50886 0.75208 0.00000 Uiso 1.00
H20 H 0.87059 0.52078 0.77998 0.00000 Uiso 1.00
C21 C 0.78194 0.34331 0.51850 0.00000 Uiso 1.00
H22 H 0.77686 0.35033 0.58259 0.00000 Uiso 1.00
N23 N 0.74743 0.52097 0.67364 0.00000 Uiso 1.00
N24 N 0.78903 0.41596 0.49816 0.00000 Uiso 1.00
C25 C 0.95734 0.74524 0.75321 0.00000 Uiso 1.00
H26 H 0.91201 0.76147 0.78152 0.00000 Uiso 1.00
C27 C 0.73729 0.67651 0.52057 0.00000 Uiso 1.00
H28 H 0.80722 0.73412 0.58498 0.00000 Uiso 1.00
N29 N 0.92706 0.65393 0.67401 0.00000 Uiso 1.00
N30 N 0.70895 0.58297 0.49947 0.00000 Uiso 1.00
C31 C 0.48755 0.19946 0.74961 0.00000 Uiso 1.00
H32 H 0.47586 0.12601 0.72531 0.00000 Uiso 1.00
C33 C 0.66263 0.22319 0.99454 0.00000 Uiso 1.00
H34 H 0.65786 0.22948 0.93165 0.00000 Uiso 1.00
N35 N 0.48259 0.25490 0.83172 0.00000 Uiso 1.00
N36 N 0.58866 0.21607 0.01262 0.00000 Uiso 1.00
C37 C 0.20400 0.95710 0.71130 0.00000 Uiso 1.00
H38 H 0.13014 0.91047 0.64852 0.00000 Uiso 1.00
C39 C 0.21823 0.73140 0.55484 0.00000 Uiso 1.00
H40 H 0.22367 0.80048 0.56548 0.00000 Uiso 1.00
N41 N 0.25490 0.92626 0.76951 0.00000 Uiso 1.00
N42 N 0.21123 0.70599 0.62154 0.00000 Uiso 1.00
C43 C 0.73627 0.48210 0.78314 0.00000 Uiso 1.00
H44 H 0.74849 0.46580 0.84153 0.00000 Uiso 1.00
C45 C 0.66827 0.65513 0.93480 0.00000 Uiso 1.00
H46 H 0.72633 0.64996 0.92379 0.00000 Uiso 1.00
N47 N 0.64865 0.47733 0.72431 0.00000 Uiso 1.00
N48 N 0.57539 0.58053 0.86827 0.00000 Uiso 1.00
C49 C 0.49262 0.74585 0.28973 0.00000 Uiso 1.00
H50 H 0.48261 0.76350 0.35278 0.00000 Uiso 1.00
C51 C 0.66393 0.67764 0.44738 0.00000 Uiso 1.00
H52 H 0.65924 0.73641 0.43743 0.00000 Uiso 1.00
N53 N 0.48517 0.65605 0.23243 0.00000 Uiso 1.00
N54 N 0.58923 0.58480 0.37997 0.00000 Uiso 1.00
C55 C 0.95067 0.19656 0.21566 0.00000 Uiso 1.00
H56 H 0.90359 0.12131 0.15678 0.00000 Uiso 1.00
C57 C 0.73505 0.22133 0.06792 0.00000 Uiso 1.00
H58 H 0.80420 0.22613 0.07985 0.00000 Uiso 1.00
N59 N 0.92294 0.25113 0.27523 0.00000 Uiso 1.00
N60 N 0.70691 0.21290 0.13243 0.00000 Uiso 1.00
C61 C 0.73660 0.94862 0.25056 0.00000 Uiso 1.00
H62 H 0.75002 0.90054 0.27586 0.00000 Uiso 1.00
C63 C 0.66827 0.72901 0.00885 0.00000 Uiso 1.00
H64 H 0.72628 0.79895 0.07293 0.00000 Uiso 1.00
N65 N 0.64827 0.91995 0.16826 0.00000 Uiso 1.00
N66 N 0.57540 0.70117 0.98927 0.00000 Uiso 1.00
C67 C 0.20318 0.49114 0.24792 0.00000 Uiso 1.00
H68 H 0.12940 0.47922 0.22001 0.00000 Uiso 1.00
C69 C 0.21805 0.65669 0.48151 0.00000 Uiso 1.00
H70 H 0.22313 0.64967 0.41741 0.00000 Uiso 1.00
N71 N 0.25257 0.47903 0.32636 0.00000 Uiso 1.00
N72 N 0.21096 0.58404 0.50185 0.00000 Uiso 1.00
C73 C 0.04265 0.25477 0.24679 0.00000 Uiso 1.00
H74 H 0.08798 0.23854 0.21848 0.00000 Uiso 1.00
C75 C 0.26271 0.32349 0.47943 0.00000 Uiso 1.00
H76 H 0.19279 0.26588 0.41502 0.00000 Uiso 1.00
N77 N 0.07294 0.34607 0.32599 0.00000 Uiso 1.00
N78 N 0.29105 0.41703 0.50052 0.00000 Uiso 1.00
C79 C 0.51247 0.80055 0.25040 0.00000 Uiso 1.00
H80 H 0.52417 0.87400 0.27471 0.00000 Uiso 1.00
C81 C 0.33738 0.77680 0.00547 0.00000 Uiso 1.00
H82 H 0.34216 0.77050 0.06835 0.00000 Uiso 1.00
N83 N 0.51742 0.74510 0.16829 0.00000 Uiso 1.00
N84 N 0.41134 0.78392 0.98738 0.00000 Uiso 1.00
C85 C 0.79601 0.04290 0.28873 0.00000 Uiso 1.00
H86 H 0.86986 0.08953 0.35151 0.00000 Uiso 1.00
C87 C 0.78175 0.26859 0.44516 0.00000 Uiso 1.00
H88 H 0.77630 0.19951 0.43452 0.00000 Uiso 1.00
N89 N 0.74511 0.07374 0.23050 0.00000 Uiso 1.00
N90 N 0.78876 0.29400 0.37847 0.00000 Uiso 1.00
C91 C 0.26373 0.51790 0.21686 0.00000 Uiso 1.00
H92 H 0.25151 0.53421 0.15847 0.00000 Uiso 1.00
C93 C 0.33174 0.34487 0.06521 0.00000 Uiso 1.00
H94 H 0.27368 0.35004 0.07621 0.00000 Uiso 1.00
N95 N 0.35135 0.52267 0.27570 0.00000 Uiso 1.00
N96 N 0.42461 0.41948 0.13173 0.00000 Uiso 1.00
C97 C 0.38050 0.46960 0.58568 0.00000 Uiso 1.00
H98 H 0.42243 0.54646 0.62293 0.00000 Uiso 1.00
C99 C 0.38153 0.78996 0.90379 0.00000 Uiso 1.00
H100 H 0.42296 0.79507 0.86904 0.00000 Uiso 1.00
C101 C 0.47784 0.38851 0.09592 0.00000 Uiso 1.00
H102 H 0.55442 0.43007 0.13208 0.00000 Uiso 1.00
C103 C 0.79293 0.38311 0.41330 0.00000 Uiso 1.00
H104 H 0.79724 0.42269 0.37652 0.00000 Uiso 1.00
C105 C 0.61950 0.53040 0.41431 0.00000 Uiso 1.00
H106 H 0.57757 0.45354 0.37707 0.00000 Uiso 1.00
C107 C 0.61848 0.21003 0.09622 0.00000 Uiso 1.00
H108 H 0.57704 0.20491 0.13096 0.00000 Uiso 1.00
C109 C 0.20707 0.61688 0.58671 0.00000 Uiso 1.00
H110 H 0.20276 0.57731 0.62349 0.00000 Uiso 1.00
C111 C 0.52217 0.61149 0.90408 0.00000 Uiso 1.00
H112 H 0.44559 0.56993 0.86793 0.00000 Uiso 1.00
Zn113 Zn 0.53550 0.45422 0.74395 0.00000 Uiso 1.00
Zn114 Zn 0.21015 0.79141 0.74466 0.00000 Uiso 1.00
Zn115 Zn 0.46513 0.21567 0.92535 0.00000 Uiso 1.00
Zn116 Zn 0.79194 0.54218 0.58407 0.00000 Uiso 1.00
Zn117 Zn 0.46450 0.54579 0.25606 0.00000 Uiso 1.00
Zn118 Zn 0.78986 0.20859 0.25535 0.00000 Uiso 1.00
Zn119 Zn 0.53488 0.78433 0.07466 0.00000 Uiso 1.00
Zn120 Zn 0.20805 0.45782 0.41593 0.00000 Uiso 1.00
C121 C 0.49932 0.34088 0.83941 0.00000 Uiso 1.00
H122 H 0.50012 0.40059 0.89652 0.00000 Uiso 1.00
C123 C 0.00138 0.65979 0.65987 0.00000 Uiso 1.00
H124 H 0.00036 0.59972 0.60293 0.00000 Uiso 1.00
C125 C 0.34303 0.00251 0.84069 0.00000 Uiso 1.00
H126 H 0.40014 1.00137 0.89830 0.00000 Uiso 1.00
C127 C 0.65898 0.50134 0.65989 0.00000 Uiso 1.00
H128 H 0.60273 0.50448 0.60346 0.00000 Uiso 1.00
C129 C 0.50068 0.65912 0.16059 0.00000 Uiso 1.00
H130 H 0.49987 0.59940 0.10348 0.00000 Uiso 1.00
C131 C 0.99862 0.34022 0.34014 0.00000 Uiso 1.00
H132 H 0.99964 0.40028 0.39708 0.00000 Uiso 1.00
C133 C 0.65698 0.99749 0.15932 0.00000 Uiso 1.00
H134 H 0.59987 -0.00137 0.10170 0.00000 Uiso 1.00
C135 C 0.34102 0.49866 0.34011 0.00000 Uiso 1.00
H136 H 0.39727 0.49552 0.39654 0.00000 Uiso 1.00
